data_7129471
loop_
_publ_author_name
'Fan, Jun'
'Quek, Shina'
'Yang, Ming-Chung'
'Zhang, Zheng-Feng'
'Su, Ming-Der'
'So, Cheuk-Wai'

_publ_section_title
;
 Reversible CO2 activation by a N-phosphinoamidinato digermyne
;
_journal_name_full 'Chemical Communications'
_journal_paper_doi 10.1039/D1CC05391D
_journal_year 2022
_chemical_formula_sum 'C64.75 H76 Ge2 N4 P2'
_chemical_formula_weight 1117.41
_space_group_crystal_system triclinic
_space_group_IT_number 2
_space_group_name_Hall '-P 1'
_space_group_name_H-M_alt 'P -1'
_atom_sites_solution_hydrogens geom
_audit_update_record
;
2021-09-13 deposited with the CCDC.	2021-12-17 downloaded from the CCDC.
;
_cell_angle_alpha 102.273(3)
_cell_angle_beta 98.169(4)
_cell_angle_gamma 89.971(3)
_cell_formula_units_Z 4
_cell_length_a 12.3583(8)
_cell_length_b 19.8949(11)
_cell_length_c 24.9120(16)
_cell_measurement_reflns_used 9519
_cell_measurement_temperature 100.(2)
_cell_measurement_theta_max 26.0177
_cell_measurement_theta_min 2.1945
_cell_volume 5921.5(6)
_computing_cell_refinement 'APEX3 v2019.11-0 (Bruker AXS)'
_computing_data_collection 'APEX3 (Ver 2019.11, Bruker AXS Inc., 2020)'
_computing_data_reduction 'SAINT V8.40B (Bruker AXS Inc., 2020)'
_computing_publication_material 'APEX3 (Ver 2019.11, Bruker AXS Inc., 2020)'
_computing_structure_refinement 'SHELXL-2018/3 (Sheldrick, 2018)'
_computing_structure_solution 'SHELXT 2014/5 (Sheldrick, 2014)'
_diffrn_ambient_temperature 100.(2)
_diffrn_detector_area_resol_mean 7.4074
_diffrn_measured_fraction_theta_full 0.989
_diffrn_measured_fraction_theta_max 0.989
_diffrn_measurement_device 'four-circle diffractometer'
_diffrn_measurement_device_type 'Photon II CPADs detector'
_diffrn_measurement_method 'phi and omega scans'
_diffrn_radiation_monochromator 'Multilayer Mirror'
_diffrn_radiation_probe x-ray
_diffrn_radiation_type MoK\a
_diffrn_radiation_wavelength 0.71073
_diffrn_reflns_av_unetI/netI 0.1194
_diffrn_reflns_limit_h_max 15
_diffrn_reflns_limit_h_min -15
_diffrn_reflns_limit_k_max 23
_diffrn_reflns_limit_k_min -24
_diffrn_reflns_limit_l_max 30
_diffrn_reflns_limit_l_min 0
_diffrn_reflns_number 25276
_diffrn_reflns_theta_full 25.24
_diffrn_reflns_theta_max 26.09
_diffrn_reflns_theta_min 1.94
_diffrn_source 'Incoatec microfocus source'
_diffrn_source_type 'Bruker D8 Quest'
_exptl_absorpt_coefficient_mu 1.111
_exptl_absorpt_correction_T_max 0.96
_exptl_absorpt_correction_T_min 0.73
_exptl_absorpt_correction_type multi-scan
_exptl_absorpt_process_details 'TWINABS - Bruker AXS scaling for twinned crystals - Version 2012/1'
_exptl_crystal_colour orange
_exptl_crystal_density_diffrn 1.253
_exptl_crystal_density_method 'not measured'
_exptl_crystal_description plate
_exptl_crystal_F_000 2346
_exptl_crystal_size_max 0.240
_exptl_crystal_size_mid 0.200
_exptl_crystal_size_min 0.040
_refine_diff_density_max 1.569
_refine_diff_density_min -1.780
_refine_ls_extinction_method none
_refine_ls_goodness_of_fit_ref 1.060
_refine_ls_hydrogen_treatment constr
_refine_ls_matrix_type full
_refine_ls_number_parameters 1242
_refine_ls_number_reflns 25276
_refine_ls_number_restraints 2229
_refine_ls_restrained_S_all 1.024
_refine_ls_R_factor_all 0.1420
_refine_ls_R_factor_gt 0.0921
_refine_ls_shift/su_max 0.000
_refine_ls_shift/su_mean 0.000
_refine_ls_structure_factor_coef Fsqd
_refine_ls_weighting_details 'w=1/[\s^2^(Fo^2^)+78.7994P] where P=(Fo^2^+2Fc^2^)/3'
_refine_ls_weighting_scheme calc
_refine_ls_wR_factor_gt 0.1906
_refine_ls_wR_factor_ref 0.2150
_reflns_Friedel_coverage 0.000
_reflns_number_gt 17945
_reflns_number_total 25276
_reflns_threshold_expression 'I > 2\s(I)'
_cod_data_source_file d1cc05391d2.cif
_cod_data_source_block scw2328m_0m_5
_cod_depositor_comments
;
The following automatic conversions were performed:

data item '_diffrn_radiation_probe' value 'X-ray' was changed to
'x-ray' in accordance with the
/home/data/users/saulius/crontab/automatic-downloads/rss-feeds/RSC/lib/dictionaries/cif_core.dic
dictionary named 'cif_core.dic' version 2.4.2 last updated on
2011-04-26.

data item '_exptl_absorpt_correction_type' value 'Multi-Scan' was
changed to 'multi-scan' in accordance with the
/home/data/users/saulius/crontab/automatic-downloads/rss-feeds/RSC/lib/dictionaries/cif_core.dic
dictionary named 'cif_core.dic' version 2.4.2 last updated on
2011-04-26.

Automatic conversion script
Id: cif_fix_values 7556 2019-12-06 15:28:31Z antanas 
;
_cod_database_code 7129471

loop_
_space_group_symop_operation_xyz
'x, y, z'
'-x, -y, -z'

loop_
_atom_site_type_symbol
_atom_site_label
_atom_site_fract_x
_atom_site_fract_y
_atom_site_fract_z
_atom_site_U_iso_or_equiv
_atom_site_adp_type
_atom_site_calc_flag
_atom_site_refinement_flags_adp
_atom_site_refinement_flags_occupancy
_atom_site_refinement_flags_posn
_atom_site_occupancy
_atom_site_disorder_assembly
_atom_site_disorder_group
C C1 0.8668(7) 0.1338(4) 0.9028(3) 0.027(2) Uani d U . G 1 . .
C C2 0.8164(7) 0.1966(3) 0.9152(3) 0.031(2) Uani d U . G 1 . .
H H2 0.805988 0.22473 0.88857 0.037 Uiso calc U . R 1 . .
C C3 0.7812(7) 0.2182(3) 0.9665(3) 0.038(2) Uani d U . G 1 . .
H H3 0.746733 0.261036 0.974954 0.045 Uiso calc U . R 1 . .
C C4 0.7964(7) 0.1770(4) 1.0054(3) 0.039(2) Uani d U . G 1 . .
H H4 0.772372 0.191713 1.040465 0.047 Uiso calc U . R 1 . .
C C5 0.8469(7) 0.1142(4) 0.9930(3) 0.040(2) Uani d U . G 1 . .
H H5 0.857264 0.086083 1.019593 0.048 Uiso calc U . R 1 . .
C C6 0.8821(7) 0.0927(3) 0.9417(3) 0.032(2) Uani d U . G 1 . .
H H6 0.91652 0.049776 0.93321 0.039 Uiso calc U . R 1 . .
C C7 0.9875(9) 0.0787(5) 0.8384(4) 0.0186(18) Uani d U . . 1 . .
C C8 1.0864(5) 0.0944(3) 0.8828(3) 0.0212(19) Uani d U . G 1 . .
C C9 1.1098(6) 0.1612(3) 0.9132(3) 0.030(2) Uani d U . G 1 . .
H H9 1.062002 0.197116 0.907101 0.036 Uiso calc U . R 1 . .
C C10 1.2031(6) 0.1755(3) 0.9526(3) 0.042(3) Uani d U . G 1 . .
H H10 1.219038 0.221112 0.973379 0.05 Uiso calc U . R 1 . .
C C11 1.2730(6) 0.1230(4) 0.9616(3) 0.046(3) Uani d U . G 1 . .
H H11 1.336765 0.1327 0.988484 0.056 Uiso calc U . R 1 . .
C C12 1.2497(6) 0.0562(4) 0.9312(4) 0.040(3) Uani d U . G 1 . .
H H12 1.297457 0.02029 0.937311 0.048 Uiso calc U . R 1 . .
C C13 1.1564(6) 0.0419(3) 0.8918(3) 0.030(2) Uani d U . G 1 . .
H H13 1.140422 -0.003707 0.871032 0.036 Uiso calc U . R 1 . .
C C14 0.8376(10) -0.0683(6) 0.7538(5) 0.026(2) Uani d U . . 1 . .
C C15 0.8334(9) -0.0607(6) 0.8160(5) 0.024(2) Uani d U . . 1 . .
H H15A 0.793415 -0.019419 0.8295 0.035 Uiso calc U . R 1 . .
H H15B 0.907967 -0.056523 0.836201 0.035 Uiso calc U . R 1 . .
H H15C 0.795995 -0.101275 0.822099 0.035 Uiso calc U . R 1 . .
C C16 0.9091(12) -0.1276(6) 0.7348(6) 0.035(3) Uani d U . . 1 . .
H H16A 0.883138 -0.168935 0.745157 0.052 Uiso calc U . R 1 . .
H H16B 0.984746 -0.116301 0.752523 0.052 Uiso calc U . R 1 . .
H H16C 0.905795 -0.136001 0.694379 0.052 Uiso calc U . R 1 . .
C C17 0.7221(11) -0.0842(6) 0.7222(6) 0.038(3) Uani d U . . 1 . .
H H17A 0.695266 -0.128348 0.727533 0.057 Uiso calc U . R 1 . .
H H17B 0.723242 -0.086813 0.682567 0.057 Uiso calc U . R 1 . .
H H17C 0.673575 -0.047705 0.73625 0.057 Uiso calc U . R 1 . .
C C18 0.9359(10) 0.0125(6) 0.6753(5) 0.022(2) Uani d U . . 1 . .
C C19 0.9761(13) 0.0857(6) 0.6749(6) 0.034(3) Uani d U . . 1 . .
H H19A 1.049466 0.09464 0.696286 0.052 Uiso calc U . R 1 . .
H H19B 0.925877 0.11935 0.691658 0.052 Uiso calc U . R 1 . .
H H19C 0.978404 0.089736 0.636568 0.052 Uiso calc U . R 1 . .
C C20 0.8370(11) -0.0090(7) 0.6294(6) 0.033(3) Uani d U . . 1 . .
H H20A 0.775855 0.020886 0.637883 0.05 Uiso calc U . R 1 . .
H H20B 0.815088 -0.056891 0.627584 0.05 Uiso calc U . R 1 . .
H H20C 0.85713 -0.004759 0.593604 0.05 Uiso calc U . R 1 . .
C C21 1.0325(10) -0.0356(6) 0.6655(6) 0.029(3) Uani d U . . 1 . .
H H21A 1.061068 -0.029767 0.632012 0.044 Uiso calc U . R 1 . .
H H21B 1.00723 -0.083492 0.660788 0.044 Uiso calc U . R 1 . .
H H21C 1.090357 -0.024153 0.697516 0.044 Uiso calc U . R 1 . .
C C22 0.9849(5) 0.2207(3) 0.7910(3) 0.025(2) Uani d U . G 1 . .
H H22 1.005562 0.174259 0.780797 0.03 Uiso calc U . R 1 . .
C C23 1.0641(4) 0.2722(3) 0.8145(4) 0.029(2) Uani d U . G 1 . .
H H23 1.138895 0.26086 0.820423 0.035 Uiso calc U . R 1 . .
C C24 1.0338(5) 0.3401(3) 0.8293(4) 0.035(2) Uani d U . G 1 . .
H H24 1.087931 0.3753 0.845434 0.042 Uiso calc U . R 1 . .
C C25 0.9243(6) 0.3567(2) 0.8207(4) 0.030(2) Uani d U . G 1 . .
H H25 0.903634 0.403139 0.83082 0.036 Uiso calc U . R 1 . .
C C26 0.8451(4) 0.3052(3) 0.7971(3) 0.025(2) Uani d U . G 1 . .
H H26 0.7703 0.316538 0.791195 0.03 Uiso calc U . R 1 . .
C C27 0.8754(5) 0.2373(3) 0.7823(3) 0.0188(19) Uani d U . G 1 . .
C C28 0.7916(8) 0.1828(5) 0.7552(4) 0.0132(18) Uani d U . . 1 . .
C C29 0.7037(10) 0.1930(6) 0.7164(5) 0.021(2) Uani d U . . 1 . .
C C30 0.7097(6) 0.2485(3) 0.6850(3) 0.0176(18) Uani d U . G 1 . .
C C31 0.6259(5) 0.2951(4) 0.6840(3) 0.023(2) Uani d U . G 1 . .
H H31 0.564314 0.290148 0.701897 0.028 Uiso calc U . R 1 . .
C C32 0.6321(5) 0.3489(3) 0.6568(3) 0.023(2) Uani d U . G 1 . .
H H32 0.574873 0.380677 0.656141 0.028 Uiso calc U . R 1 . .
C C33 0.7222(6) 0.3561(3) 0.6306(3) 0.024(2) Uani d U . G 1 . .
H H33 0.726496 0.392844 0.612036 0.029 Uiso calc U . R 1 . .
C C34 0.8060(5) 0.3095(4) 0.6316(3) 0.026(2) Uani d U . G 1 . .
H H34 0.867561 0.314481 0.613688 0.031 Uiso calc U . R 1 . .
C C35 0.7997(5) 0.2558(3) 0.6588(3) 0.024(2) Uani d U . G 1 . .
H H35 0.857004 0.223951 0.659445 0.029 Uiso calc U . R 1 . .
C C36 0.4758(7) 0.1373(4) 0.5852(2) 0.026(2) Uani d U . G 1 . .
C C37 0.5591(6) 0.1585(4) 0.5598(3) 0.039(3) Uani d U . G 1 . .
H H37 0.615196 0.189629 0.581102 0.047 Uiso calc U . R 1 . .
C C38 0.5603(7) 0.1340(5) 0.5033(3) 0.050(3) Uani d U . G 1 . .
H H38 0.617177 0.148421 0.486009 0.06 Uiso calc U . R 1 . .
C C39 0.4782(8) 0.0884(5) 0.4722(3) 0.041(3) Uani d U . G 1 . .
H H39 0.479006 0.071636 0.433587 0.049 Uiso calc U . R 1 . .
C C40 0.3949(7) 0.0672(4) 0.4975(3) 0.035(3) Uani d U . G 1 . .
H H40 0.338853 0.036057 0.47626 0.042 Uiso calc U . R 1 . .
C C41 0.3938(6) 0.0917(4) 0.5540(3) 0.029(2) Uani d U . G 1 . .
H H41 0.33687 0.077264 0.571354 0.034 Uiso calc U . R 1 . .
C C42 0.3889(9) 0.1900(5) 0.6648(5) 0.0157(18) Uani d U . . 1 . .
C C43 0.3059(5) 0.2241(4) 0.6306(3) 0.022(2) Uani d U . G 1 . .
C C44 0.1966(6) 0.2154(4) 0.6358(3) 0.024(2) Uani d U . G 1 . .
H H44 0.176734 0.187424 0.659584 0.029 Uiso calc U . R 1 . .
C C45 0.1162(5) 0.2477(4) 0.6063(4) 0.033(2) Uani d U . G 1 . .
H H45 0.041523 0.241777 0.609856 0.039 Uiso calc U . R 1 . .
C C46 0.1452(6) 0.2886(4) 0.5715(3) 0.036(3) Uani d U . G 1 . .
H H46 0.090347 0.310711 0.551287 0.043 Uiso calc U . R 1 . .
C C47 0.2546(7) 0.2973(4) 0.5662(3) 0.032(2) Uani d U . G 1 . .
H H47 0.274381 0.325292 0.542445 0.039 Uiso calc U . R 1 . .
C C48 0.3349(5) 0.2650(4) 0.5958(3) 0.027(2) Uani d U . G 1 . .
H H48 0.409594 0.27094 0.592173 0.032 Uiso calc U . R 1 . .
C C49 0.3702(10) 0.0692(6) 0.7501(5) 0.026(2) Uani d U . . 1 . .
C C50 0.3309(11) 0.0396(6) 0.6885(6) 0.029(3) Uani d U . . 1 . .
H H50A 0.290906 -0.004159 0.684337 0.044 Uiso calc U . R 1 . .
H H50B 0.394047 0.031918 0.668463 0.044 Uiso calc U . R 1 . .
H H50C 0.282465 0.072137 0.67325 0.044 Uiso calc U . R 1 . .
C C51 0.2719(10) 0.0836(6) 0.7823(5) 0.026(2) Uani d U . . 1 . .
H H51A 0.218002 0.045386 0.769419 0.039 Uiso calc U . R 1 . .
H H51B 0.238346 0.126344 0.775971 0.039 Uiso calc U . R 1 . .
H H51C 0.297057 0.088082 0.822104 0.039 Uiso calc U . R 1 . .
C C52 0.4455(11) 0.0140(6) 0.7713(6) 0.030(3) Uani d U . . 1 . .
H H52A 0.482138 0.033268 0.808952 0.045 Uiso calc U . R 1 . .
H H52B 0.500485 0.000765 0.74652 0.045 Uiso calc U . R 1 . .
H H52C 0.400974 -0.026684 0.771511 0.045 Uiso calc U . R 1 . .
C C53 0.4747(9) 0.2028(6) 0.8261(5) 0.024(2) Uani d U . . 1 . .
C C54 0.5597(9) 0.2586(6) 0.8255(5) 0.025(2) Uani d U . . 1 . .
H H54A 0.564698 0.293872 0.859883 0.038 Uiso calc U . R 1 . .
H H54B 0.537639 0.279791 0.793631 0.038 Uiso calc U . R 1 . .
H H54C 0.631153 0.237908 0.8224 0.038 Uiso calc U . R 1 . .
C C55 0.5198(10) 0.1611(6) 0.8680(5) 0.027(2) Uani d U . . 1 . .
H H55A 0.575415 0.130421 0.852969 0.041 Uiso calc U . R 1 . .
H H55B 0.460371 0.133559 0.875739 0.041 Uiso calc U . R 1 . .
H H55C 0.552755 0.192155 0.902462 0.041 Uiso calc U . R 1 . .
C C56 0.3714(10) 0.2401(7) 0.8408(6) 0.032(3) Uani d U . . 1 . .
H H56A 0.388974 0.274158 0.875702 0.048 Uiso calc U . R 1 . .
H H56B 0.316528 0.206678 0.844881 0.048 Uiso calc U . R 1 . .
H H56C 0.342234 0.263333 0.811067 0.048 Uiso calc U . R 1 . .
C C57 0.4339(7) 0.3588(4) 0.4165(2) 0.024(2) Uani d U . G 1 . .
C C58 0.3692(6) 0.4048(4) 0.4471(3) 0.026(2) Uani d U . G 1 . .
H H58 0.302627 0.419082 0.429344 0.032 Uiso calc U . R 1 . .
C C59 0.4020(7) 0.4300(4) 0.5035(3) 0.032(2) Uani d U . G 1 . .
H H59 0.357759 0.461391 0.524406 0.039 Uiso calc U . R 1 . .
C C60 0.4994(7) 0.4091(5) 0.5294(3) 0.038(3) Uani d U . G 1 . .
H H60 0.521812 0.426265 0.56804 0.045 Uiso calc U . R 1 . .
C C61 0.5641(6) 0.3631(5) 0.4989(3) 0.046(3) Uani d U . G 1 . .
H H61 0.630733 0.34883 0.516613 0.055 Uiso calc U . R 1 . .
C C62 0.5314(6) 0.3380(4) 0.4424(3) 0.037(3) Uani d U . G 1 . .
H H62 0.575603 0.306521 0.421551 0.045 Uiso calc U . R 1 . .
C C63 0.3044(9) 0.3035(5) 0.3361(5) 0.0205(19) Uani d U . . 1 . .
C C64 0.2405(6) 0.2729(4) 0.3723(3) 0.0216(19) Uani d U . G 1 . .
C C65 0.1281(6) 0.2814(4) 0.3661(3) 0.028(2) Uani d U . G 1 . .
H H65 0.09544 0.308946 0.341743 0.034 Uiso calc U . R 1 . .
C C66 0.0636(5) 0.2496(4) 0.3953(4) 0.036(3) Uani d U . G 1 . .
H H66 -0.013256 0.255381 0.391047 0.043 Uiso calc U . R 1 . .
C C67 0.1114(7) 0.2092(4) 0.4309(3) 0.037(3) Uani d U . G 1 . .
H H67 0.067272 0.187473 0.45094 0.045 Uiso calc U . R 1 . .
C C68 0.2238(7) 0.2007(4) 0.4372(3) 0.035(2) Uani d U . G 1 . .
H H68 0.256496 0.173128 0.461529 0.042 Uiso calc U . R 1 . .
C C69 0.2884(5) 0.2325(4) 0.4079(3) 0.029(2) Uani d U . G 1 . .
H H69 0.365193 0.226692 0.412225 0.034 Uiso calc U . R 1 . .
C C70 0.2322(9) 0.4215(5) 0.2513(5) 0.020(2) Uani d U . . 1 . .
C C71 0.2264(10) 0.4509(6) 0.3142(5) 0.027(3) Uani d U . . 1 . .
H H71A 0.299012 0.468489 0.333209 0.04 Uiso calc U . R 1 . .
H H71B 0.201996 0.414252 0.330939 0.04 Uiso calc U . R 1 . .
H H71C 0.174591 0.48833 0.318 0.04 Uiso calc U . R 1 . .
C C72 0.1112(8) 0.4038(5) 0.2225(4) 0.018(2) Uani d U . . 1 . .
H H72A 0.065047 0.442659 0.2343 0.027 Uiso calc U . R 1 . .
H H72B 0.08436 0.362853 0.233164 0.027 Uiso calc U . R 1 . .
H H72C 0.108612 0.394726 0.182109 0.027 Uiso calc U . R 1 . .
C C73 0.2824(11) 0.4760(6) 0.2274(6) 0.034(3) Uani d U . . 1 . .
H H73A 0.246376 0.519701 0.238153 0.051 Uiso calc U . R 1 . .
H H73B 0.272649 0.46171 0.186842 0.051 Uiso calc U . R 1 . .
H H73C 0.360598 0.4818 0.241811 0.051 Uiso calc U . R 1 . .
C C74 0.3022(9) 0.2879(5) 0.1758(5) 0.018(2) Uani d U . . 1 . .
C C75 0.1863(9) 0.2533(6) 0.1600(5) 0.023(2) Uani d U . . 1 . .
H H75A 0.132362 0.287955 0.153546 0.034 Uiso calc U . R 1 . .
H H75B 0.169099 0.232739 0.190317 0.034 Uiso calc U . R 1 . .
H H75C 0.184097 0.217402 0.12613 0.034 Uiso calc U . R 1 . .
C C76 0.3212(9) 0.3307(6) 0.1325(5) 0.023(2) Uani d U . . 1 . .
H H76A 0.323925 0.299616 0.096518 0.035 Uiso calc U . R 1 . .
H H76B 0.390613 0.356977 0.144732 0.035 Uiso calc U . R 1 . .
H H76C 0.261238 0.362366 0.128997 0.035 Uiso calc U . R 1 . .
C C77 0.3872(10) 0.2327(5) 0.1767(5) 0.025(2) Uani d U . . 1 . .
H H77A 0.381482 0.202214 0.139894 0.037 Uiso calc U . R 1 . .
H H77B 0.374322 0.205832 0.20408 0.037 Uiso calc U . R 1 . .
H H77C 0.460456 0.254467 0.186849 0.037 Uiso calc U . R 1 . .
C C78 0.5291(4) 0.2006(4) 0.3182(3) 0.022(2) Uani d U . G 1 . .
H H78 0.457 0.205227 0.300498 0.027 Uiso calc U . R 1 . .
C C79 0.5518(5) 0.1475(3) 0.3460(3) 0.025(2) Uani d U . G 1 . .
H H79 0.495238 0.115821 0.347365 0.03 Uiso calc U . R 1 . .
C C80 0.6573(6) 0.1407(3) 0.3719(3) 0.027(2) Uani d U . G 1 . .
H H80 0.672834 0.104393 0.390967 0.033 Uiso calc U . R 1 . .
C C81 0.7401(5) 0.1870(4) 0.3700(3) 0.027(2) Uani d U . G 1 . .
H H81 0.812193 0.182371 0.387702 0.033 Uiso calc U . R 1 . .
C C82 0.7174(5) 0.2401(3) 0.3422(3) 0.023(2) Uani d U . G 1 . .
H H82 0.773956 0.271777 0.340835 0.027 Uiso calc U . R 1 . .
C C83 0.6119(5) 0.2469(3) 0.3163(3) 0.0199(19) Uani d U . G 1 . .
C C84 0.5905(9) 0.3047(5) 0.2863(5) 0.019(2) Uani d U . . 1 . .
C C85 0.6440(9) 0.3123(5) 0.2443(5) 0.027(2) Uani d U . D 1 . .
C C86 0.7254(5) 0.2586(3) 0.2196(3) 0.0203(19) Uani d U . DG 1 . .
C C87 0.6847(4) 0.1912(3) 0.2019(3) 0.022(2) Uani d U . G 1 . .
H H87 0.614481 0.179401 0.209066 0.027 Uiso calc U . R 1 . .
C C88 0.7468(6) 0.1410(3) 0.1737(3) 0.029(2) Uani d U . G 1 . .
H H88 0.71899 0.094937 0.161634 0.035 Uiso calc U . R 1 . .
C C89 0.8496(6) 0.1582(3) 0.1633(3) 0.031(2) Uani d U . G 1 . .
H H89 0.892034 0.123944 0.143995 0.037 Uiso calc U . R 1 . .
C C90 0.8903(5) 0.2256(4) 0.1810(3) 0.028(2) Uani d U . G 1 . .
H H90 0.960571 0.237416 0.173789 0.034 Uiso calc U . R 1 . .
C C91 0.8282(5) 0.2758(3) 0.2091(3) 0.020(2) Uani d U . G 1 . .
H H91 0.856063 0.321882 0.221222 0.024 Uiso calc U . R 1 . .
C C92 0.6518(6) 0.3592(3) 0.1009(2) 0.0223(19) Uani d U . G 1 . .
C C93 0.6377(6) 0.3984(3) 0.0606(3) 0.031(2) Uani d U . G 1 . .
H H93 0.672496 0.442555 0.067603 0.037 Uiso calc U . R 1 . .
C C94 0.5725(7) 0.3729(4) 0.0100(3) 0.033(2) Uani d U . G 1 . .
H H94 0.562878 0.39974 -0.017533 0.04 Uiso calc U . R 1 . .
C C95 0.5216(6) 0.3083(4) -0.0002(3) 0.036(2) Uani d U . G 1 . .
H H95 0.477052 0.290901 -0.034773 0.043 Uiso calc U . R 1 . .
C C96 0.5357(6) 0.2691(3) 0.0401(3) 0.034(2) Uani d U . G 1 . .
H H96 0.500844 0.224878 0.033123 0.041 Uiso calc U . R 1 . .
C C97 0.6008(6) 0.2945(3) 0.0907(3) 0.027(2) Uani d U . G 1 . .
H H97 0.610462 0.267693 0.11826 0.032 Uiso calc U . R 1 . .
C C98 0.8076(8) 0.4204(5) 0.1644(5) 0.0169(18) Uani d U . . 1 . .
C C99 0.8839(5) 0.4080(3) 0.1227(3) 0.0221(19) Uani d U . G 1 . .
C C100 0.9543(6) 0.4616(3) 0.1205(3) 0.027(2) Uani d U . G 1 . .
H H100 0.947812 0.506111 0.142723 0.033 Uiso calc U . R 1 . .
C C101 1.0341(6) 0.4499(3) 0.0857(3) 0.035(2) Uani d U . G 1 . .
H H101 1.082117 0.486519 0.084228 0.042 Uiso calc U . R 1 . .
C C102 1.0435(6) 0.3848(4) 0.0532(3) 0.036(2) Uani d U . G 1 . .
H H102 1.098031 0.376803 0.029438 0.043 Uiso calc U . R 1 . .
C C103 0.9732(6) 0.3312(3) 0.0554(3) 0.031(2) Uani d U . G 1 . .
H H103 0.979639 0.286677 0.033142 0.037 Uiso calc U . R 1 . .
C C104 0.8934(5) 0.3429(3) 0.0901(3) 0.025(2) Uani d U . G 1 . .
H H104 0.845333 0.306267 0.091636 0.03 Uiso calc U . R 1 . .
C C105 0.6975(10) 0.5667(6) 0.2483(5) 0.022(2) Uani d U . . 1 . .
C C106 0.6641(11) 0.5607(6) 0.1857(5) 0.029(3) Uani d U . . 1 . .
H H10A 0.632663 0.603951 0.179065 0.044 Uiso calc U . R 1 . .
H H10B 0.609724 0.523043 0.171277 0.044 Uiso calc U . R 1 . .
H H10C 0.728625 0.551324 0.166855 0.044 Uiso calc U . R 1 . .
C C107 0.7792(12) 0.6284(6) 0.2704(6) 0.032(3) Uani d U . . 1 . .
H H10D 0.746016 0.670013 0.261251 0.048 Uiso calc U . R 1 . .
H H10E 0.845811 0.619311 0.253287 0.048 Uiso calc U . R 1 . .
H H10F 0.797496 0.634892 0.310821 0.048 Uiso calc U . R 1 . .
C C108 0.5938(11) 0.5784(7) 0.2768(5) 0.031(3) Uani d U . . 1 . .
H H10G 0.614416 0.585411 0.317071 0.047 Uiso calc U . R 1 . .
H H10H 0.544163 0.538016 0.263487 0.047 Uiso calc U . R 1 . .
H H10I 0.557029 0.619103 0.267795 0.047 Uiso calc U . R 1 . .
C C109 0.8382(10) 0.4861(6) 0.3260(5) 0.023(2) Uani d U . . 1 . .
C C110 0.9398(10) 0.5336(6) 0.3354(5) 0.028(3) Uani d U . . 1 . .
H H11A 0.918772 0.581585 0.345953 0.042 Uiso calc U . R 1 . .
H H11B 0.972547 0.526957 0.301188 0.042 Uiso calc U . R 1 . .
H H11C 0.992937 0.522605 0.365234 0.042 Uiso calc U . R 1 . .
C C111 0.7664(11) 0.5107(7) 0.3727(6) 0.032(3) Uani d U . . 1 . .
H H11D 0.807544 0.507395 0.408627 0.048 Uiso calc U . R 1 . .
H H11E 0.699713 0.48156 0.365301 0.048 Uiso calc U . R 1 . .
H H11F 0.746696 0.558576 0.373459 0.048 Uiso calc U . R 1 . .
C C112 0.8769(10) 0.4147(6) 0.3277(5) 0.025(3) Uani d U . . 1 . .
H H11G 0.925124 0.400513 0.299641 0.038 Uiso calc U . R 1 . .
H H11H 0.813675 0.382653 0.320126 0.038 Uiso calc U . R 1 . .
H H11I 0.916981 0.414607 0.364603 0.038 Uiso calc U . R 1 . .
C C113 0.2423(15) 0.4242(8) -0.0407(6) 0.077(5) Uani d U . D 1 . .
H H11J 0.195172 0.387144 -0.035521 0.115 Uiso calc U . R 1 . .
H H11K 0.310309 0.404914 -0.052425 0.115 Uiso calc U . R 1 . .
H H11L 0.204439 0.446453 -0.069262 0.115 Uiso calc U . R 1 . .
C C114 0.2679(7) 0.4756(4) 0.0124(3) 0.045(3) Uani d U . DG 1 . .
C C115 0.2151(6) 0.5378(4) 0.0215(3) 0.048(3) Uani d U . DG 1 . .
H H115 0.162169 0.548546 -0.006748 0.058 Uiso calc U . R 1 . .
C C116 0.2397(7) 0.5844(3) 0.0721(4) 0.052(3) Uani d U . DG 1 . .
H H116 0.203595 0.626899 0.078372 0.062 Uiso calc U . R 1 . .
C C117 0.3171(8) 0.5687(4) 0.1135(3) 0.057(3) Uani d U . DG 1 . .
H H117 0.333933 0.6005 0.14805 0.068 Uiso calc U . R 1 . .
C C118 0.3699(7) 0.5065(5) 0.1043(3) 0.054(3) Uani d U . DG 1 . .
H H118 0.422845 0.495748 0.132608 0.065 Uiso calc U . R 1 . .
C C119 0.3453(7) 0.4599(4) 0.0538(4) 0.050(3) Uani d U . DG 1 . .
H H119 0.38142 0.417394 0.047488 0.06 Uiso calc U . R 1 . .
N N1 0.8934(7) 0.1099(4) 0.8478(4) 0.0179(17) Uani d U . . 1 . .
N N2 1.0010(8) 0.0363(5) 0.7912(4) 0.0188(18) Uani d U . . 1 . .
N N3 0.4767(8) 0.1596(5) 0.6437(4) 0.0191(18) Uani d U . . 1 . .
N N4 0.3736(8) 0.1948(4) 0.7168(4) 0.0187(18) Uani d U . . 1 . .
N N5 0.4041(8) 0.3351(5) 0.3581(4) 0.0190(17) Uani d U . . 1 . .
N N6 0.2571(8) 0.2955(4) 0.2842(4) 0.0192(18) Uani d U . . 1 . .
N N7 0.7080(7) 0.3875(4) 0.1556(4) 0.0172(16) Uani d U . . 1 . .
N N8 0.8453(7) 0.4628(4) 0.2119(4) 0.0176(18) Uani d U . . 1 . .
C C120 -0.098(2) 0.3847(10) 0.4914(14) 0.061(8) Uani d U P D 0.5 A -1
H H12A -0.141321 0.370555 0.454502 0.091 Uiso calc U P R 0.5 A -1
H H12B -0.147111 0.390909 0.519707 0.091 Uiso calc U P R 0.5 A -1
H H12C -0.045793 0.349172 0.497603 0.091 Uiso calc U P R 0.5 A -1
C C121 -0.0384(16) 0.4504(7) 0.4952(9) 0.047(6) Uani d U P DG 0.5 A -1
C C122 0.0618(16) 0.4527(7) 0.4762(9) 0.036(5) Uani d U P DG 0.5 A -1
H H122 0.094552 0.411233 0.460806 0.043 Uiso calc U P R 0.5 A -1
C C123 0.1139(15) 0.5158(9) 0.4798(9) 0.056(7) Uani d U P DG 0.5 A -1
H H123 0.18228 0.517329 0.466792 0.067 Uiso calc U P R 0.5 A -1
C C124 0.0659(19) 0.5765(7) 0.5023(10) 0.044(6) Uani d U P DG 0.5 A -1
H H124 0.101488 0.619548 0.504752 0.053 Uiso calc U P R 0.5 A -1
C C125 -0.0342(19) 0.5742(7) 0.5213(10) 0.058(7) Uani d U P DG 0.5 A -1
H H125 -0.067034 0.615671 0.536726 0.07 Uiso calc U P R 0.5 A -1
C C126 -0.0863(15) 0.5111(9) 0.5178(10) 0.052(7) Uani d U P DG 0.5 A -1
H H126 -0.154765 0.509576 0.53074 0.062 Uiso calc U P R 0.5 A -1
C C134 0.453(3) 1.0290(16) 1.0722(11) 0.074(9) Uani d U P D 0.5 B -1
H H13A 0.491344 1.001469 1.097007 0.11 Uiso calc U P R 0.5 B -1
H H13B 0.374262 1.022483 1.070083 0.11 Uiso calc U P R 0.5 B -1
H H13C 0.474009 1.077709 1.086738 0.11 Uiso calc U P R 0.5 B -1
C C135 0.485(2) 1.0067(10) 1.0161(8) 0.062(7) Uani d U P DG 0.5 B -1
C C136 0.5511(18) 1.0474(8) 0.9944(9) 0.041(5) Uani d U P DG 0.5 B -1
H H136 0.574248 1.092299 1.014826 0.049 Uiso calc U P R 0.5 B -1
C C137 0.5835(19) 1.0226(11) 0.9428(9) 0.072(7) Uani d U P DG 0.5 B -1
H H137 0.628694 1.050462 0.927964 0.086 Uiso calc U P R 0.5 B -1
C C138 0.550(2) 0.9570(12) 0.9129(8) 0.073(9) Uani d U P DG 0.5 B -1
H H138 0.57177 0.939991 0.877666 0.088 Uiso calc U P R 0.5 B -1
C C139 0.484(2) 0.9162(9) 0.9347(9) 0.064(7) Uani d U P DG 0.5 B -1
H H139 0.4604 0.871356 0.91423 0.077 Uiso calc U P R 0.5 B -1
C C140 0.4512(19) 0.9411(10) 0.9862(9) 0.055(6) Uani d U P DG 0.5 B -1
H H140 0.405953 0.913192 1.001092 0.066 Uiso calc U P R 0.5 B -1
C C141 0.881(2) 0.1390(12) 0.5142(15) 0.074(9) Uani d U P D 0.5 C -1
H H14A 0.883239 0.155198 0.55434 0.111 Uiso calc U P R 0.5 C -1
H H14B 0.805266 0.134 0.495991 0.111 Uiso calc U P R 0.5 C -1
H H14C 0.920625 0.172506 0.499727 0.111 Uiso calc U P R 0.5 C -1
C C142 0.9343(16) 0.0718(9) 0.5030(10) 0.052(7) Uani d U P DG 0.5 C -1
C C143 1.0444(15) 0.0645(11) 0.5213(10) 0.050(6) Uani d U P DG 0.5 C -1
H H143 1.089872 0.10403 0.537918 0.059 Uiso calc U P R 0.5 C -1
C C144 1.0878(14) -0.0007(13) 0.5154(11) 0.061(7) Uani d U P DG 0.5 C -1
H H144 1.163078 -0.005681 0.527914 0.073 Uiso calc U P R 0.5 C -1
C C145 1.0212(18) -0.0586(10) 0.4911(11) 0.058(7) Uani d U P DG 0.5 C -1
H H145 1.050968 -0.103095 0.487024 0.069 Uiso calc U P R 0.5 C -1
C C146 0.9112(17) -0.0513(10) 0.4727(10) 0.056(7) Uani d U P DG 0.5 C -1
H H146 0.865651 -0.0908 0.456137 0.067 Uiso calc U P R 0.5 C -1
C C147 0.8677(13) 0.0139(11) 0.4787(10) 0.052(7) Uani d U P DG 0.5 C -1
H H147 0.792443 0.018911 0.46614 0.063 Uiso calc U P R 0.5 C -1
Ge Ge1 0.76548(10) 0.09822(6) 0.78665(5) 0.0180(3) Uani d . . . 1 . .
Ge Ge2 0.58732(10) 0.11450(6) 0.69106(5) 0.0184(3) Uani d . . . 1 . .
Ge Ge3 0.48736(10) 0.38081(6) 0.30975(5) 0.0191(3) Uani d . . . 1 . .
Ge Ge4 0.61202(9) 0.39764(6) 0.21467(5) 0.0172(3) Uani d . . . 1 . .
P P1 0.8902(2) 0.01635(14) 0.74499(13) 0.0181(6) Uani d . . . 1 . .
P P2 0.4531(2) 0.14856(15) 0.75392(13) 0.0188(6) Uani d . . . 1 . .
P P3 0.3178(2) 0.34360(14) 0.24769(13) 0.0188(6) Uani d . . . 1 . .
P P4 0.7557(2) 0.48202(13) 0.25743(13) 0.0176(6) Uani d . . . 1 . .

loop_
_atom_site_aniso_label
_atom_site_aniso_U_11
_atom_site_aniso_U_22
_atom_site_aniso_U_33
_atom_site_aniso_U_12
_atom_site_aniso_U_13
_atom_site_aniso_U_23
C1 0.021(4) 0.028(4) 0.033(4) 0.004(4) 0.007(4) 0.004(4)
C2 0.022(5) 0.029(5) 0.038(5) 0.006(4) 0.006(4) 0.002(4)
C3 0.037(5) 0.035(5) 0.037(5) 0.006(4) 0.006(4) -0.001(4)
C4 0.040(6) 0.042(5) 0.032(5) 0.003(5) 0.008(5) -0.002(4)
C5 0.045(6) 0.039(5) 0.035(5) 0.000(5) 0.006(5) 0.008(4)
C6 0.029(5) 0.035(5) 0.034(5) 0.002(4) 0.008(4) 0.008(4)
C7 0.018(2) 0.019(2) 0.019(2) 0.0004(10) 0.0031(10) 0.0042(10)
C8 0.020(2) 0.021(2) 0.022(2) 0.0010(10) 0.0033(10) 0.0049(11)
C9 0.019(4) 0.030(4) 0.039(5) -0.004(4) -0.001(4) 0.007(4)
C10 0.029(5) 0.037(5) 0.056(6) -0.008(4) -0.005(5) 0.008(5)
C11 0.026(5) 0.046(5) 0.063(6) -0.001(5) -0.012(5) 0.015(5)
C12 0.025(5) 0.040(5) 0.056(6) 0.006(4) -0.004(5) 0.020(5)
C13 0.019(4) 0.032(4) 0.041(5) 0.006(4) 0.002(4) 0.013(4)
C14 0.023(5) 0.019(5) 0.037(6) -0.005(4) 0.009(5) 0.005(4)
C15 0.009(5) 0.016(5) 0.047(6) -0.002(4) 0.009(4) 0.008(5)
C16 0.040(7) 0.022(6) 0.048(8) -0.002(5) 0.022(6) 0.009(5)
C17 0.026(6) 0.023(6) 0.061(8) -0.017(5) -0.005(5) 0.009(5)
C18 0.016(5) 0.020(5) 0.029(5) -0.002(4) 0.004(4) 0.002(4)
C19 0.053(8) 0.017(5) 0.033(7) -0.004(5) 0.019(6) -0.002(5)
C20 0.019(6) 0.051(8) 0.029(7) -0.010(5) 0.005(5) 0.005(6)
C21 0.019(6) 0.028(6) 0.040(7) 0.006(5) 0.012(5) 0.001(5)
C22 0.011(4) 0.015(4) 0.049(5) -0.001(3) 0.000(4) 0.012(4)
C23 0.012(4) 0.019(4) 0.056(6) -0.004(4) -0.001(4) 0.008(4)
C24 0.019(5) 0.023(4) 0.059(6) -0.004(4) -0.001(5) 0.005(4)
C25 0.019(5) 0.017(4) 0.052(6) 0.001(4) 0.001(4) 0.008(4)
C26 0.019(4) 0.016(4) 0.040(5) 0.000(4) 0.000(4) 0.009(4)
C27 0.011(4) 0.015(4) 0.031(4) 0.002(3) 0.003(3) 0.008(3)
C28 0.012(2) 0.013(2) 0.014(2) 0.0012(10) 0.0015(10) 0.0026(11)
C29 0.020(2) 0.020(2) 0.021(2) 0.0015(10) 0.0025(10) 0.0046(11)
C30 0.010(4) 0.015(4) 0.029(4) 0.003(3) 0.006(3) 0.008(3)
C31 0.018(4) 0.018(4) 0.034(5) -0.001(4) 0.004(4) 0.007(4)
C32 0.013(4) 0.018(4) 0.037(5) 0.003(4) -0.002(4) 0.008(4)
C33 0.017(5) 0.022(4) 0.036(5) -0.002(4) 0.000(4) 0.014(4)
C34 0.018(5) 0.027(5) 0.037(5) -0.002(4) 0.006(4) 0.012(4)
C35 0.014(4) 0.024(5) 0.036(5) 0.001(4) 0.003(4) 0.012(4)
C36 0.018(4) 0.029(4) 0.029(4) 0.000(4) 0.003(4) 0.007(4)
C37 0.027(5) 0.056(6) 0.033(5) -0.013(5) 0.009(5) 0.003(5)
C38 0.041(6) 0.068(7) 0.040(6) -0.004(5) 0.011(5) 0.003(5)
C39 0.044(6) 0.044(6) 0.032(5) 0.008(5) 0.004(5) 0.003(5)
C40 0.039(6) 0.033(5) 0.031(5) 0.006(5) -0.004(5) 0.008(4)
C41 0.027(5) 0.026(5) 0.032(5) 0.001(4) 0.001(4) 0.006(4)
C42 0.015(2) 0.016(2) 0.017(2) 0.0007(10) 0.0021(10) 0.0029(10)
C43 0.017(4) 0.022(4) 0.024(4) 0.008(4) -0.001(4) 0.001(3)
C44 0.009(4) 0.024(5) 0.037(5) 0.007(4) 0.004(4) 0.002(4)
C45 0.016(5) 0.032(5) 0.042(6) 0.015(4) -0.005(4) -0.003(4)
C46 0.031(5) 0.033(5) 0.037(6) 0.017(5) -0.005(5) -0.001(4)
C47 0.040(5) 0.022(5) 0.030(5) 0.013(4) -0.002(5) 0.002(4)
C48 0.030(5) 0.024(5) 0.026(5) 0.009(4) 0.003(4) 0.004(4)
C49 0.026(3) 0.027(3) 0.027(3) 0.0000(10) 0.0044(11) 0.0053(11)
C50 0.020(6) 0.027(6) 0.043(6) -0.003(5) 0.006(5) 0.012(5)
C51 0.022(3) 0.027(3) 0.029(3) -0.0032(19) 0.0070(19) 0.0064(19)
C52 0.033(6) 0.012(5) 0.047(7) -0.008(4) 0.003(5) 0.013(5)
C53 0.015(5) 0.029(5) 0.026(5) -0.009(4) 0.002(4) 0.003(4)
C54 0.013(5) 0.031(6) 0.026(6) -0.004(5) -0.005(5) 0.000(4)
C55 0.020(6) 0.034(6) 0.027(6) -0.002(5) 0.002(5) 0.004(5)
C56 0.012(5) 0.043(7) 0.042(7) -0.001(5) 0.005(5) 0.009(5)
C57 0.016(4) 0.025(4) 0.032(4) 0.000(4) 0.005(4) 0.007(4)
C58 0.024(5) 0.023(5) 0.030(5) 0.000(4) 0.002(4) 0.005(4)
C59 0.029(5) 0.034(5) 0.032(5) 0.008(5) 0.003(5) 0.004(4)
C60 0.032(6) 0.050(6) 0.027(5) 0.004(5) 0.001(4) 0.003(5)
C61 0.030(6) 0.065(6) 0.036(5) 0.016(5) 0.000(5) 0.001(5)
C62 0.021(5) 0.054(6) 0.035(5) 0.015(5) 0.007(4) 0.004(5)
C63 0.016(4) 0.015(4) 0.032(4) 0.010(3) 0.009(3) 0.004(3)
C64 0.019(4) 0.021(4) 0.027(4) 0.004(4) 0.015(4) 0.005(3)
C65 0.022(5) 0.025(5) 0.037(5) 0.002(4) 0.011(4) 0.001(4)
C66 0.027(5) 0.038(5) 0.040(6) -0.010(5) 0.014(5) 0.000(5)
C67 0.047(6) 0.032(5) 0.033(6) -0.013(5) 0.017(5) 0.001(4)
C68 0.050(6) 0.026(5) 0.030(5) -0.006(5) 0.012(5) 0.007(4)
C69 0.034(5) 0.026(5) 0.027(5) 0.002(4) 0.010(4) 0.004(4)
C70 0.019(2) 0.021(2) 0.021(2) 0.0007(10) 0.0031(11) 0.0040(11)
C71 0.020(6) 0.019(5) 0.037(6) 0.003(5) 0.003(5) -0.003(5)
C72 0.010(3) 0.021(3) 0.022(3) 0.0054(19) 0.0014(19) 0.0034(19)
C73 0.029(6) 0.032(6) 0.041(7) 0.002(5) -0.004(6) 0.016(5)
C74 0.008(4) 0.015(4) 0.033(5) -0.001(4) 0.004(4) 0.006(4)
C75 0.021(3) 0.024(3) 0.024(3) -0.0005(19) 0.0040(19) 0.0043(19)
C76 0.015(5) 0.032(6) 0.027(6) 0.002(4) 0.006(4) 0.011(5)
C77 0.017(5) 0.019(5) 0.038(6) 0.004(4) 0.003(5) 0.007(4)
C78 0.015(4) 0.022(4) 0.031(5) 0.003(4) 0.004(4) 0.008(4)
C79 0.026(5) 0.020(4) 0.030(5) 0.005(4) 0.002(4) 0.010(4)
C80 0.028(5) 0.023(5) 0.033(5) 0.005(4) 0.001(4) 0.012(4)
C81 0.019(5) 0.026(5) 0.037(5) 0.006(4) -0.002(4) 0.012(4)
C82 0.007(4) 0.024(5) 0.042(5) 0.005(4) 0.005(4) 0.015(4)
C83 0.010(4) 0.021(4) 0.033(5) 0.004(3) 0.008(4) 0.010(4)
C84 0.006(4) 0.015(4) 0.036(5) 0.006(3) 0.003(3) 0.005(3)
C85 0.016(4) 0.027(4) 0.040(5) -0.013(4) 0.004(4) 0.009(4)
C86 0.013(4) 0.016(4) 0.034(4) 0.000(3) 0.002(4) 0.011(3)
C87 0.010(4) 0.021(4) 0.040(5) -0.002(3) 0.007(4) 0.012(4)
C88 0.024(5) 0.020(4) 0.044(6) 0.005(4) 0.007(4) 0.005(4)
C89 0.022(5) 0.029(4) 0.044(5) 0.004(4) 0.014(4) 0.008(4)
C90 0.016(5) 0.033(5) 0.042(5) 0.003(4) 0.015(4) 0.012(4)
C91 0.020(2) 0.020(2) 0.021(2) 0.0000(10) 0.0032(11) 0.0048(11)
C92 0.012(4) 0.026(4) 0.028(4) 0.005(3) 0.004(3) 0.003(3)
C93 0.028(5) 0.034(5) 0.030(5) -0.004(4) 0.000(4) 0.009(4)
C94 0.029(5) 0.038(5) 0.031(5) 0.001(4) -0.001(4) 0.009(4)
C95 0.029(5) 0.041(5) 0.034(5) -0.002(4) 0.004(4) -0.001(4)
C96 0.031(5) 0.030(5) 0.038(5) -0.007(4) 0.006(4) -0.002(4)
C97 0.023(5) 0.022(4) 0.035(5) -0.003(4) 0.007(4) 0.003(4)
C98 0.011(4) 0.011(4) 0.030(4) -0.007(3) 0.002(3) 0.009(3)
C99 0.015(4) 0.019(4) 0.032(4) -0.001(3) 0.007(3) 0.004(3)
C100 0.017(4) 0.027(4) 0.039(5) -0.003(4) 0.008(4) 0.008(4)
C101 0.030(5) 0.032(5) 0.049(6) -0.003(4) 0.018(4) 0.012(4)
C102 0.027(5) 0.037(5) 0.047(6) 0.004(4) 0.018(4) 0.010(4)
C103 0.021(5) 0.027(5) 0.044(5) 0.003(4) 0.016(4) -0.001(4)
C104 0.015(4) 0.021(4) 0.038(5) -0.004(4) 0.006(4) 0.005(4)
C105 0.017(5) 0.015(5) 0.031(6) 0.004(4) 0.003(4) 0.002(4)
C106 0.034(7) 0.017(5) 0.035(6) 0.005(5) 0.000(5) 0.005(5)
C107 0.039(7) 0.012(5) 0.044(7) -0.005(5) -0.002(6) 0.009(5)
C108 0.030(3) 0.030(3) 0.033(3) 0.004(2) 0.004(2) 0.006(2)
C109 0.019(5) 0.016(5) 0.035(6) 0.000(4) 0.001(5) 0.009(4)
C110 0.017(6) 0.030(6) 0.033(7) 0.004(5) -0.007(5) 0.008(5)
C111 0.026(6) 0.030(6) 0.035(7) -0.003(5) -0.003(5) 0.000(5)
C112 0.016(6) 0.025(5) 0.036(7) 0.007(5) 0.000(5) 0.013(5)
C113 0.092(11) 0.074(9) 0.058(8) -0.028(9) 0.024(8) -0.007(7)
C114 0.044(6) 0.041(5) 0.057(6) -0.012(5) 0.022(5) 0.015(5)
C115 0.040(6) 0.054(6) 0.063(6) -0.004(5) 0.024(5) 0.028(5)
C116 0.051(6) 0.042(5) 0.074(7) -0.006(5) 0.037(5) 0.021(5)
C117 0.055(7) 0.050(6) 0.069(6) -0.021(5) 0.024(5) 0.012(5)
C118 0.041(6) 0.059(6) 0.066(6) -0.011(5) 0.019(5) 0.016(5)
C119 0.049(6) 0.047(6) 0.063(6) -0.004(5) 0.025(5) 0.021(5)
N1 0.007(3) 0.015(4) 0.032(4) 0.003(3) 0.002(3) 0.005(3)
N2 0.011(4) 0.021(4) 0.029(4) -0.002(3) 0.007(3) 0.012(3)
N3 0.010(4) 0.023(4) 0.025(4) 0.001(3) 0.005(3) 0.004(3)
N4 0.017(2) 0.019(2) 0.020(2) 0.0009(10) 0.0022(10) 0.0038(11)
N5 0.013(4) 0.019(4) 0.027(4) 0.004(3) 0.006(3) 0.008(3)
N6 0.018(2) 0.019(2) 0.020(2) 0.0007(10) 0.0036(10) 0.0036(11)
N7 0.012(4) 0.014(3) 0.026(4) 0.002(3) 0.003(3) 0.005(3)
N8 0.007(4) 0.014(4) 0.030(4) -0.002(3) -0.001(3) 0.001(3)
C120 0.046(14) 0.070(11) 0.068(16) 0.002(11) 0.006(13) 0.019(13)
C121 0.050(10) 0.055(9) 0.037(10) 0.007(7) -0.002(8) 0.015(8)
C122 0.039(9) 0.033(8) 0.031(9) 0.004(7) -0.008(7) 0.005(7)
C123 0.065(10) 0.050(10) 0.051(11) 0.006(7) 0.004(9) 0.011(8)
C124 0.054(10) 0.036(8) 0.038(10) -0.001(8) -0.005(8) 0.005(8)
C125 0.058(10) 0.059(9) 0.054(11) 0.007(8) 0.001(8) 0.011(8)
C126 0.046(10) 0.061(9) 0.047(11) 0.007(7) 0.002(8) 0.011(8)
C134 0.064(17) 0.080(17) 0.079(13) 0.034(14) 0.003(12) 0.028(11)
C135 0.055(11) 0.063(10) 0.065(10) 0.006(8) -0.005(8) 0.015(8)
C136 0.032(9) 0.032(8) 0.057(9) 0.012(7) -0.017(7) 0.024(7)
C137 0.068(12) 0.070(10) 0.078(11) -0.002(8) 0.000(9) 0.023(8)
C138 0.072(13) 0.069(11) 0.075(11) 0.013(9) 0.004(9) 0.014(8)
C139 0.062(11) 0.058(10) 0.070(10) 0.002(8) -0.007(9) 0.019(8)
C140 0.047(11) 0.043(9) 0.074(10) 0.010(8) -0.011(8) 0.025(8)
C141 0.079(16) 0.068(11) 0.079(17) 0.004(12) 0.013(14) 0.020(13)
C142 0.056(10) 0.058(9) 0.045(11) -0.003(7) 0.015(8) 0.011(8)
C143 0.048(9) 0.062(9) 0.039(10) -0.011(7) 0.009(8) 0.008(8)
C144 0.059(10) 0.072(10) 0.054(11) -0.001(7) 0.013(8) 0.017(9)
C145 0.061(10) 0.065(9) 0.050(11) 0.001(8) 0.020(9) 0.012(8)
C146 0.064(10) 0.056(9) 0.048(11) -0.001(8) 0.011(8) 0.013(8)
C147 0.051(10) 0.062(9) 0.046(11) -0.006(7) 0.014(8) 0.013(8)
Ge1 0.0062(5) 0.0177(5) 0.0307(7) 0.0004(5) 0.0027(5) 0.0062(5)
Ge2 0.0059(5) 0.0196(6) 0.0297(7) -0.0001(5) 0.0033(5) 0.0048(5)
Ge3 0.0096(6) 0.0175(6) 0.0309(7) 0.0036(5) 0.0035(5) 0.0066(5)
Ge4 0.0070(5) 0.0146(5) 0.0307(7) 0.0040(4) 0.0032(5) 0.0063(5)
P1 0.0117(14) 0.0169(13) 0.0261(17) 0.0007(11) 0.0055(12) 0.0041(12)
P2 0.0073(13) 0.0233(14) 0.0260(16) -0.0009(11) 0.0025(12) 0.0056(12)
P3 0.0102(13) 0.0173(13) 0.0308(17) 0.0059(11) 0.0043(12) 0.0087(12)
P4 0.0137(14) 0.0102(12) 0.0295(17) 0.0036(11) 0.0037(13) 0.0049(11)

loop_
_atom_type_symbol
_atom_type_description
_atom_type_scat_dispersion_real
_atom_type_scat_dispersion_imag
_atom_type_scat_source
C C 0.0033 0.0016 'International Tables Vol C Tables 4.2.6.8 and 6.1.1.4'
H H 0.0000 0.0000 'International Tables Vol C Tables 4.2.6.8 and 6.1.1.4'
Ge Ge 0.1547 1.8001 'International Tables Vol C Tables 4.2.6.8 and 6.1.1.4'
N N 0.0061 0.0033 'International Tables Vol C Tables 4.2.6.8 and 6.1.1.4'
P P 0.1023 0.0942 'International Tables Vol C Tables 4.2.6.8 and 6.1.1.4'

loop_
_geom_angle_atom_site_label_1
_geom_angle_atom_site_label_2
_geom_angle_atom_site_label_3
_geom_angle_site_symmetry_1
_geom_angle_site_symmetry_3
_geom_angle
_geom_angle_publ_flag
C2 C1 C6 . . 120.0 ?
C2 C1 N1 . . 118.8(6) ?
C6 C1 N1 . . 120.9(6) ?
C3 C2 C1 . . 120.0 ?
C2 C3 C4 . . 120.0 ?
C5 C4 C3 . . 120.0 ?
C4 C5 C6 . . 120.0 ?
C5 C6 C1 . . 120.0 ?
N2 C7 N1 . . 124.0(10) ?
N2 C7 C8 . . 116.9(9) ?
N1 C7 C8 . . 119.1(9) ?
C9 C8 C13 . . 120.0 ?
C9 C8 C7 . . 120.5(6) ?
C13 C8 C7 . . 119.4(6) ?
C10 C9 C8 . . 120.0 ?
C9 C10 C11 . . 120.0 ?
C10 C11 C12 . . 120.0 ?
C13 C12 C11 . . 120.0 ?
C12 C13 C8 . . 120.0 ?
C16 C14 C17 . . 108.8(11) ?
C16 C14 C15 . . 109.0(10) ?
C17 C14 C15 . . 108.8(10) ?
C16 C14 P1 . . 113.4(9) ?
C17 C14 P1 . . 110.3(9) ?
C15 C14 P1 . . 106.4(8) ?
C19 C18 C20 . . 109.4(11) ?
C19 C18 C21 . . 107.3(10) ?
C20 C18 C21 . . 111.5(10) ?
C19 C18 P1 . . 107.0(8) ?
C20 C18 P1 . . 108.9(8) ?
C21 C18 P1 . . 112.8(9) ?
C23 C22 C27 . . 120.0 ?
C24 C23 C22 . . 120.0 ?
C23 C24 C25 . . 120.0 ?
C26 C25 C24 . . 120.0 ?
C27 C26 C25 . . 120.0 ?
C26 C27 C22 . . 120.0 ?
C26 C27 C28 . . 120.0(6) ?
C22 C27 C28 . . 120.0(6) ?
C29 C28 C27 . . 122.9(9) ?
C29 C28 Ge1 . . 111.6(7) ?
C27 C28 Ge1 . . 123.1(7) ?
C28 C29 C30 . . 120.3(9) ?
C28 C29 Ge2 . . 116.3(8) ?
C30 C29 Ge2 . . 121.5(7) ?
C31 C30 C35 . . 120.0 ?
C31 C30 C29 . . 119.2(6) ?
C35 C30 C29 . . 120.8(6) ?
C30 C31 C32 . . 120.0 ?
C33 C32 C31 . . 120.0 ?
C34 C33 C32 . . 120.0 ?
C33 C34 C35 . . 120.0 ?
C34 C35 C30 . . 120.0 ?
C37 C36 C41 . . 120.0 ?
C37 C36 N3 . . 120.4(6) ?
C41 C36 N3 . . 119.5(6) ?
C36 C37 C38 . . 120.0 ?
C39 C38 C37 . . 120.0 ?
C38 C39 C40 . . 120.0 ?
C41 C40 C39 . . 120.0 ?
C40 C41 C36 . . 120.0 ?
N4 C42 N3 . . 123.1(10) ?
N4 C42 C43 . . 115.6(9) ?
N3 C42 C43 . . 121.2(9) ?
C44 C43 C48 . . 120.0 ?
C44 C43 C42 . . 117.6(6) ?
C48 C43 C42 . . 122.4(6) ?
C45 C44 C43 . . 120.0 ?
C46 C45 C44 . . 120.0 ?
C45 C46 C47 . . 120.0 ?
C48 C47 C46 . . 120.0 ?
C47 C48 C43 . . 120.0 ?
C50 C49 C51 . . 110.5(10) ?
C50 C49 C52 . . 106.1(10) ?
C51 C49 C52 . . 111.4(10) ?
C50 C49 P2 . . 106.6(8) ?
C51 C49 P2 . . 112.4(8) ?
C52 C49 P2 . . 109.5(8) ?
C55 C53 C56 . . 112.6(10) ?
C55 C53 C54 . . 109.1(9) ?
C56 C53 C54 . . 106.5(9) ?
C55 C53 P2 . . 111.2(8) ?
C56 C53 P2 . . 111.7(8) ?
C54 C53 P2 . . 105.3(8) ?
C58 C57 C62 . . 120.0 ?
C58 C57 N5 . . 120.7(6) ?
C62 C57 N5 . . 119.3(6) ?
C57 C58 C59 . . 120.0 ?
C60 C59 C58 . . 120.0 ?
C61 C60 C59 . . 120.0 ?
C60 C61 C62 . . 120.0 ?
C61 C62 C57 . . 120.0 ?
N6 C63 N5 . . 126.1(11) ?
N6 C63 C64 . . 114.4(10) ?
N5 C63 C64 . . 119.5(10) ?
C65 C64 C69 . . 120.0 ?
C65 C64 C63 . . 117.5(6) ?
C69 C64 C63 . . 122.3(6) ?
C66 C65 C64 . . 120.0 ?
C65 C66 C67 . . 120.0 ?
C68 C67 C66 . . 120.0 ?
C69 C68 C67 . . 120.0 ?
C68 C69 C64 . . 120.0 ?
C73 C70 C71 . . 109.1(10) ?
C73 C70 C72 . . 110.4(9) ?
C71 C70 C72 . . 106.3(9) ?
C73 C70 P3 . . 111.7(8) ?
C71 C70 P3 . . 106.5(7) ?
C72 C70 P3 . . 112.5(7) ?
C77 C74 C76 . . 110.0(9) ?
C77 C74 C75 . . 109.3(8) ?
C76 C74 C75 . . 109.2(9) ?
C77 C74 P3 . . 106.8(8) ?
C76 C74 P3 . . 111.0(7) ?
C75 C74 P3 . . 110.4(8) ?
C79 C78 C83 . . 120.0 ?
C78 C79 C80 . . 120.0 ?
C81 C80 C79 . . 120.0 ?
C80 C81 C82 . . 120.0 ?
C83 C82 C81 . . 120.0 ?
C82 C83 C78 . . 120.0 ?
C82 C83 C84 . . 118.6(6) ?
C78 C83 C84 . . 121.4(6) ?
C85 C84 C83 . . 122.6(9) ?
C85 C84 Ge3 . . 114.9(8) ?
C83 C84 Ge3 . . 122.3(8) ?
C84 C85 C86 . . 122.7(9) ?
C84 C85 Ge4 . . 115.8(7) ?
C86 C85 Ge4 . . 121.4(7) ?
C87 C86 C91 . . 120.0 ?
C87 C86 C85 . . 115.8(6) ?
C91 C86 C85 . . 123.8(6) ?
C86 C87 C88 . . 120.0 ?
C87 C88 C89 . . 120.0 ?
C90 C89 C88 . . 120.0 ?
C91 C90 C89 . . 120.0 ?
C90 C91 C86 . . 120.0 ?
C93 C92 C97 . . 120.0 ?
C93 C92 N7 . . 120.8(5) ?
C97 C92 N7 . . 118.8(5) ?
C92 C93 C94 . . 120.0 ?
C95 C94 C93 . . 120.0 ?
C94 C95 C96 . . 120.0 ?
C95 C96 C97 . . 120.0 ?
C96 C97 C92 . . 120.0 ?
N8 C98 N7 . . 122.3(10) ?
N8 C98 C99 . . 115.3(8) ?
N7 C98 C99 . . 122.3(9) ?
C100 C99 C104 . . 120.0 ?
C100 C99 C98 . . 118.5(6) ?
C104 C99 C98 . . 121.2(6) ?
C99 C100 C101 . . 120.0 ?
C102 C101 C100 . . 120.0 ?
C103 C102 C101 . . 120.0 ?
C102 C103 C104 . . 120.0 ?
C103 C104 C99 . . 120.0 ?
C106 C105 C107 . . 108.4(10) ?
C106 C105 C108 . . 108.5(10) ?
C107 C105 C108 . . 110.4(10) ?
C106 C105 P4 . . 106.8(8) ?
C107 C105 P4 . . 113.8(8) ?
C108 C105 P4 . . 108.8(8) ?
C112 C109 C110 . . 107.5(10) ?
C112 C109 C111 . . 109.8(10) ?
C110 C109 C111 . . 110.0(10) ?
C112 C109 P4 . . 107.5(9) ?
C110 C109 P4 . . 112.3(9) ?
C111 C109 P4 . . 109.7(9) ?
C115 C114 C119 . . 120.0 ?
C115 C114 C113 . . 121.5(9) ?
C119 C114 C113 . . 118.5(9) ?
C114 C115 C116 . . 120.0 ?
C115 C116 C117 . . 120.0 ?
C118 C117 C116 . . 120.0 ?
C117 C118 C119 . . 120.0 ?
C118 C119 C114 . . 120.0 ?
C7 N1 C1 . . 122.3(9) ?
C7 N1 Ge1 . . 120.0(7) ?
C1 N1 Ge1 . . 115.0(6) ?
C7 N2 P1 . . 115.9(8) ?
C42 N3 C36 . . 121.3(9) ?
C42 N3 Ge2 . . 120.2(8) ?
C36 N3 Ge2 . . 115.0(7) ?
C42 N4 P2 . . 117.2(8) ?
C63 N5 C57 . . 121.3(9) ?
C63 N5 Ge3 . . 119.4(8) ?
C57 N5 Ge3 . . 115.6(7) ?
C63 N6 P3 . . 113.2(8) ?
C98 N7 C92 . . 122.4(9) ?
C98 N7 Ge4 . . 122.0(7) ?
C92 N7 Ge4 . . 113.5(6) ?
C98 N8 P4 . . 115.5(7) ?
C122 C121 C126 . . 120.0 ?
C122 C121 C120 . . 122.1(11) ?
C126 C121 C120 . . 117.9(11) ?
C123 C122 C121 . . 120.0 ?
C122 C123 C124 . . 120.0 ?
C125 C124 C123 . . 120.0 ?
C124 C125 C126 . . 120.0 ?
C125 C126 C121 . . 120.0 ?
C136 C135 C140 . . 120.0 ?
C136 C135 C134 . . 122.2(12) ?
C140 C135 C134 . . 117.7(11) ?
C137 C136 C135 . . 120.0 ?
C138 C137 C136 . . 120.0 ?
C139 C138 C137 . . 120.0 ?
C138 C139 C140 . . 120.0 ?
C139 C140 C135 . . 120.0 ?
C143 C142 C147 . . 120.0 ?
C143 C142 C141 . . 121.9(11) ?
C147 C142 C141 . . 117.7(11) ?
C144 C143 C142 . . 120.0 ?
C143 C144 C145 . . 120.0 ?
C146 C145 C144 . . 120.0 ?
C145 C146 C147 . . 120.0 ?
C146 C147 C142 . . 120.0 ?
N1 Ge1 C28 . . 99.7(4) ?
N1 Ge1 P1 . . 78.7(3) ?
C28 Ge1 P1 . . 103.0(3) ?
N3 Ge2 C29 . . 99.4(4) ?
N3 Ge2 P2 . . 79.1(3) ?
C29 Ge2 P2 . . 102.9(3) ?
C84 Ge3 N5 . . 99.3(4) ?
C84 Ge3 P3 . . 103.2(3) ?
N5 Ge3 P3 . . 78.5(3) ?
N7 Ge4 C85 . . 101.7(4) ?
N7 Ge4 P4 . . 78.4(3) ?
C85 Ge4 P4 . . 107.9(4) ?
N2 P1 C14 . . 106.0(5) ?
N2 P1 C18 . . 105.8(5) ?
C14 P1 C18 . . 113.6(5) ?
N2 P1 Ge1 . . 100.2(4) ?
C14 P1 Ge1 . . 103.7(4) ?
C18 P1 Ge1 . . 125.4(4) ?
N4 P2 C49 . . 104.9(5) ?
N4 P2 C53 . . 104.6(5) ?
C49 P2 C53 . . 111.1(5) ?
N4 P2 Ge2 . . 99.0(3) ?
C49 P2 Ge2 . . 105.7(4) ?
C53 P2 Ge2 . . 128.6(4) ?
N6 P3 C70 . . 103.6(5) ?
N6 P3 C74 . . 103.5(5) ?
C70 P3 C74 . . 112.2(5) ?
N6 P3 Ge3 . . 101.3(3) ?
C70 P3 Ge3 . . 105.9(4) ?
C74 P3 Ge3 . . 127.3(4) ?
N8 P4 C109 . . 104.6(5) ?
N8 P4 C105 . . 106.0(5) ?
C109 P4 C105 . . 113.6(5) ?
N8 P4 Ge4 . . 100.3(3) ?
C109 P4 Ge4 . . 125.0(4) ?
C105 P4 Ge4 . . 105.1(4) ?

loop_
_geom_bond_atom_site_label_1
_geom_bond_atom_site_label_2
_geom_bond_site_symmetry_2
_geom_bond_distance
_geom_bond_publ_flag
C1 C2 . 1.39 ?
C1 C6 . 1.39 ?
C1 N1 . 1.436(11) ?
C2 C3 . 1.39 ?
C3 C4 . 1.39 ?
C4 C5 . 1.39 ?
C5 C6 . 1.39 ?
C7 N2 . 1.324(14) ?
C7 N1 . 1.345(14) ?
C7 C8 . 1.512(12) ?
C8 C9 . 1.39 ?
C8 C13 . 1.39 ?
C9 C10 . 1.39 ?
C10 C11 . 1.39 ?
C11 C12 . 1.39 ?
C12 C13 . 1.39 ?
C14 C16 . 1.508(17) ?
C14 C17 . 1.528(18) ?
C14 C15 . 1.533(17) ?
C14 P1 . 1.872(12) ?
C18 C19 . 1.541(16) ?
C18 C20 . 1.543(17) ?
C18 C21 . 1.544(16) ?
C18 P1 . 1.887(13) ?
C22 C23 . 1.39 ?
C22 C27 . 1.39 ?
C23 C24 . 1.39 ?
C24 C25 . 1.39 ?
C25 C26 . 1.39 ?
C26 C27 . 1.39 ?
C27 C28 . 1.481(10) ?
C28 C29 . 1.393(15) ?
C28 Ge1 . 2.046(10) ?
C29 C30 . 1.491(12) ?
C29 Ge2 . 2.057(12) ?
C30 C31 . 1.39 ?
C30 C35 . 1.39 ?
C31 C32 . 1.39 ?
C32 C33 . 1.39 ?
C33 C34 . 1.39 ?
C34 C35 . 1.39 ?
C36 C37 . 1.39 ?
C36 C41 . 1.39 ?
C36 N3 . 1.430(11) ?
C37 C38 . 1.39 ?
C38 C39 . 1.39 ?
C39 C40 . 1.39 ?
C40 C41 . 1.39 ?
C42 N4 . 1.319(14) ?
C42 N3 . 1.359(14) ?
C42 C43 . 1.495(12) ?
C43 C44 . 1.39 ?
C43 C48 . 1.39 ?
C44 C45 . 1.39 ?
C45 C46 . 1.39 ?
C46 C47 . 1.39 ?
C47 C48 . 1.39 ?
C49 C50 . 1.531(18) ?
C49 C51 . 1.543(17) ?
C49 C52 . 1.567(16) ?
C49 P2 . 1.861(12) ?
C53 C55 . 1.513(16) ?
C53 C56 . 1.526(16) ?
C53 C54 . 1.534(15) ?
C53 P2 . 1.874(12) ?
C57 C58 . 1.39 ?
C57 C62 . 1.39 ?
C57 N5 . 1.426(11) ?
C58 C59 . 1.39 ?
C59 C60 . 1.39 ?
C60 C61 . 1.39 ?
C61 C62 . 1.39 ?
C63 N6 . 1.318(15) ?
C63 N5 . 1.369(15) ?
C63 C64 . 1.498(13) ?
C64 C65 . 1.39 ?
C64 C69 . 1.39 ?
C65 C66 . 1.39 ?
C66 C67 . 1.39 ?
C67 C68 . 1.39 ?
C68 C69 . 1.39 ?
C70 C73 . 1.513(16) ?
C70 C71 . 1.565(16) ?
C70 C72 . 1.569(15) ?
C70 P3 . 1.870(11) ?
C74 C77 . 1.521(14) ?
C74 C76 . 1.550(14) ?
C74 C75 . 1.552(15) ?
C74 P3 . 1.878(12) ?
C78 C79 . 1.39 ?
C78 C83 . 1.39 ?
C79 C80 . 1.39 ?
C80 C81 . 1.39 ?
C81 C82 . 1.39 ?
C82 C83 . 1.39 ?
C83 C84 . 1.502(12) ?
C84 C85 . 1.349(16) ?
C84 Ge3 . 2.023(10) ?
C85 C86 . 1.558(9) ?
C85 Ge4 . 2.008(11) ?
C86 C87 . 1.39 ?
C86 C91 . 1.39 ?
C87 C88 . 1.39 ?
C88 C89 . 1.39 ?
C89 C90 . 1.39 ?
C90 C91 . 1.39 ?
C92 C93 . 1.39 ?
C92 C97 . 1.39 ?
C92 N7 . 1.436(10) ?
C93 C94 . 1.39 ?
C94 C95 . 1.39 ?
C95 C96 . 1.39 ?
C96 C97 . 1.39 ?
C98 N8 . 1.321(14) ?
C98 N7 . 1.361(13) ?
C98 C99 . 1.485(12) ?
C99 C100 . 1.39 ?
C99 C104 . 1.39 ?
C100 C101 . 1.39 ?
C101 C102 . 1.39 ?
C102 C103 . 1.39 ?
C103 C104 . 1.39 ?
C105 C106 . 1.533(16) ?
C105 C107 . 1.543(16) ?
C105 C108 . 1.546(17) ?
C105 P4 . 1.877(11) ?
C109 C112 . 1.505(15) ?
C109 C110 . 1.532(17) ?
C109 C111 . 1.559(18) ?
C109 P4 . 1.848(13) ?
C113 C114 . 1.484(13) ?
C114 C115 . 1.39 ?
C114 C119 . 1.39 ?
C115 C116 . 1.39 ?
C116 C117 . 1.39 ?
C117 C118 . 1.39 ?
C118 C119 . 1.39 ?
N1 Ge1 . 2.009(9) ?
N2 P1 . 1.649(10) ?
N3 Ge2 . 2.014(9) ?
N4 P2 . 1.664(9) ?
N5 Ge3 . 2.038(9) ?
N6 P3 . 1.695(9) ?
N7 Ge4 . 1.995(9) ?
N8 P4 . 1.684(10) ?
C120 C121 . 1.481(15) ?
C121 C122 . 1.39 ?
C121 C126 . 1.39 ?
C122 C123 . 1.39 ?
C123 C124 . 1.39 ?
C124 C125 . 1.39 ?
C125 C126 . 1.39 ?
C134 C135 . 1.481(15) ?
C135 C136 . 1.39 ?
C135 C140 . 1.39 ?
C136 C137 . 1.39 ?
C137 C138 . 1.39 ?
C138 C139 . 1.39 ?
C139 C140 . 1.39 ?
C141 C142 . 1.479(15) ?
C142 C143 . 1.39 ?
C142 C147 . 1.39 ?
C143 C144 . 1.39 ?
C144 C145 . 1.39 ?
C145 C146 . 1.39 ?
C146 C147 . 1.39 ?
Ge1 P1 . 2.416(3) ?
Ge2 P2 . 2.439(3) ?
Ge3 P3 . 2.434(3) ?
Ge4 P4 . 2.410(3) ?
